data_7026883
loop_
_publ_author_name
'Smith, Joshua C.'
'Ma, Kuangbiao'
'Piers, Warren E.'
'Parvez, Masood'
'McDonald, Robert'

_publ_section_title
;
 A new weakly coordinating aluminate anion incorporating a chelating
 perfluoro-bis-anilido ligand.
;
_journal_issue 42
_journal_name_full 'Dalton transactions (Cambridge, England : 2003)'
_journal_page_first 10256
_journal_page_last 10263
_journal_paper_doi 10.1039/c0dt00846j
_journal_volume 39
_journal_year 2010
_chemical_formula_sum 'C19 H3 Al F14 N2'
_chemical_formula_weight 552.21
_chemical_name_systematic
;
?
;
_space_group_IT_number 14
_symmetry_cell_setting monoclinic
_symmetry_space_group_name_Hall '-P 2yn'
_symmetry_space_group_name_H-M 'P 1 21/n 1'
_atom_sites_solution_hydrogens geom
_atom_sites_solution_primary direct
_atom_sites_solution_secondary difmap
_cell_angle_alpha 90.00
_cell_angle_beta 90.137(3)
_cell_angle_gamma 90.00
_cell_formula_units_Z 4
_cell_length_a 9.858(3)
_cell_length_b 9.666(3)
_cell_length_c 20.142(8)
_cell_measurement_reflns_used 7333
_cell_measurement_temperature 173(2)
_cell_measurement_theta_max 27.5
_cell_measurement_theta_min 4.1
_cell_volume 1919.3(11)
_computing_cell_refinement 'HKL DENZO (Otwinowski & Minor, 1997)'
_computing_data_collection 'COLLECT (Hooft, 1998)'
_computing_data_reduction 'SCALEPACK (Otwinowski & Minor, 1997)'
_computing_molecular_graphics 'ORTEPII (Johnson, 1976)'
_computing_publication_material 'SHELXL-97 (Sheldrick, 1997)'
_computing_structure_refinement 'SHELXL-97 (Sheldrick, 1997)'
_computing_structure_solution 'SAPI91 (Fan, 1991)'
_diffrn_ambient_temperature 173(2)
_diffrn_measured_fraction_theta_full 0.991
_diffrn_measured_fraction_theta_max 0.991
_diffrn_measurement_device_type 'Nonius KappaCCD'
_diffrn_measurement_method ' \w and \f '
_diffrn_radiation_monochromator graphite
_diffrn_radiation_source 'fine-focus sealed tube'
_diffrn_radiation_type MoK\a
_diffrn_radiation_wavelength 0.71073
_diffrn_reflns_av_R_equivalents 0.0311
_diffrn_reflns_av_sigmaI/netI 0.0510
_diffrn_reflns_limit_h_max 12
_diffrn_reflns_limit_h_min -12
_diffrn_reflns_limit_k_max 10
_diffrn_reflns_limit_k_min -12
_diffrn_reflns_limit_l_max 26
_diffrn_reflns_limit_l_min -26
_diffrn_reflns_number 7333
_diffrn_reflns_theta_full 27.51
_diffrn_reflns_theta_max 27.51
_diffrn_reflns_theta_min 4.13
_exptl_absorpt_coefficient_mu 0.252
_exptl_absorpt_correction_T_max 0.9801
_exptl_absorpt_correction_T_min 0.9608
_exptl_absorpt_correction_type multi-scan
_exptl_absorpt_process_details 'SORTAV: (Blessing, 1997)'
_exptl_crystal_colour colorless
_exptl_crystal_density_diffrn 1.911
_exptl_crystal_density_meas ?
_exptl_crystal_density_method 'not measured'
_exptl_crystal_description prism
_exptl_crystal_F_000 1080
_exptl_crystal_size_max 0.16
_exptl_crystal_size_mid 0.12
_exptl_crystal_size_min 0.08
_refine_diff_density_max 0.305
_refine_diff_density_min -0.263
_refine_diff_density_rms 0.061
_refine_ls_extinction_method none
_refine_ls_goodness_of_fit_ref 0.998
_refine_ls_hydrogen_treatment constr
_refine_ls_matrix_type full
_refine_ls_number_parameters 326
_refine_ls_number_reflns 4378
_refine_ls_number_restraints 0
_refine_ls_restrained_S_all 0.998
_refine_ls_R_factor_all 0.0793
_refine_ls_R_factor_gt 0.0434
_refine_ls_shift/su_max 0.001
_refine_ls_shift/su_mean 0.000
_refine_ls_structure_factor_coef Fsqd
_refine_ls_weighting_details 'calc w=1/[\s^2^(Fo^2^)+(0.0610P)^2^+0.5800P] where P=(Fo^2^+2Fc^2^)/3'
_refine_ls_weighting_scheme calc
_refine_ls_wR_factor_gt 0.1006
_refine_ls_wR_factor_ref 0.1209
_reflns_number_gt 2970
_reflns_number_total 4378
_reflns_threshold_expression >2sigma(I)
_cod_data_source_file c0dt00846j.txt
_cod_data_source_block Compound_2
_cod_depositor_comments
;
The following automatic conversions were performed:

'_symmetry_cell_setting' value 'Monoclinic' changed to 'monoclinic'
according to /home/saulius/struct/CIF-dictionaries/cif_core.dic
dictionary named 'cif_core.dic' version 2.4.2 from 2011-04-26.

Automatic conversion script
Id: cif_fix_values 1891 2012-01-12 08:04:46Z andrius 

The following automatic conversions were performed:

'_exptl_crystal_density_meas' value 'not measured' was changed to '?'
- the value is perceived as not measured.

Automatic conversion script
Id: cif_fix_values 3008 2015-01-20 13:52:24Z robertas 
;
_cod_original_sg_symbol_H-M 'P 21/n'
_cod_database_code 7026883

loop_
_symmetry_equiv_pos_as_xyz
'x, y, z'
'-x+1/2, y+1/2, -z+1/2'
'-x, -y, -z'
'x-1/2, -y-1/2, z-1/2'

loop_
_atom_site_label
_atom_site_type_symbol
_atom_site_fract_x
_atom_site_fract_y
_atom_site_fract_z
_atom_site_U_iso_or_equiv
_atom_site_adp_type
_atom_site_occupancy
_atom_site_symmetry_multiplicity
_atom_site_calc_flag
_atom_site_refinement_flags
Al1 Al 0.10925(6) 1.10120(7) -0.00228(3) 0.02185(17) Uani 1 1 d .
F1 F 0.11003(14) 0.60606(13) -0.03134(7) 0.0358(3) Uani 1 1 d .
F2 F 0.28055(15) 0.46974(14) 0.04879(8) 0.0463(4) Uani 1 1 d .
F3 F 0.43586(15) 0.61316(15) 0.13751(8) 0.0439(4) Uani 1 1 d .
F4 F 0.42586(13) 0.88601(14) 0.14351(7) 0.0370(4) Uani 1 1 d .
F5 F 0.44445(14) 1.20504(16) 0.01392(7) 0.0388(4) Uani 1 1 d .
F6 F 0.59392(14) 1.36918(16) 0.09410(8) 0.0486(4) Uani 1 1 d .
F7 F 0.54566(15) 1.37476(17) 0.22687(8) 0.0529(5) Uani 1 1 d .
F8 F 0.34719(16) 1.21282(19) 0.27885(7) 0.0527(4) Uani 1 1 d .
F9 F 0.19717(14) 1.04765(17) 0.19900(7) 0.0404(4) Uani 1 1 d .
F10 F 0.30886(12) 0.99916(14) -0.10160(7) 0.0346(3) Uani 1 1 d .
F11 F 0.34403(14) 0.93962(17) -0.23196(7) 0.0466(4) Uani 1 1 d .
F12 F 0.17325(16) 0.76164(19) -0.29412(7) 0.0543(5) Uani 1 1 d .
F13 F -0.04240(15) 0.65181(18) -0.22601(8) 0.0505(4) Uani 1 1 d .
F14 F -0.08184(12) 0.71986(13) -0.09908(7) 0.0306(3) Uani 1 1 d .
N1 N 0.23260(17) 1.04105(19) 0.06106(9) 0.0237(4) Uani 1 1 d .
N2 N 0.08414(17) 0.90223(18) -0.02911(9) 0.0208(4) Uani 1 1 d .
C1 C 0.1330(2) 1.2439(2) -0.06769(13) 0.0320(5) Uani 1 1 d .
H1A H 0.0833 1.2192 -0.1082 0.038 Uiso 1 1 calc R
H1B H 0.2297 1.2536 -0.0779 0.038 Uiso 1 1 calc R
H1C H 0.0982 1.3317 -0.0503 0.038 Uiso 1 1 calc R
C2 C 0.2521(2) 0.8974(2) 0.06090(10) 0.0225(5) Uani 1 1 d .
C3 C 0.1742(2) 0.8224(2) 0.01469(11) 0.0226(5) Uani 1 1 d .
C4 C 0.1847(2) 0.6798(2) 0.01205(11) 0.0284(5) Uani 1 1 d .
C5 C 0.2722(2) 0.6084(2) 0.05284(12) 0.0308(5) Uani 1 1 d .
C6 C 0.3495(2) 0.6809(2) 0.09714(12) 0.0295(5) Uani 1 1 d .
C7 C 0.3413(2) 0.8224(2) 0.10086(11) 0.0261(5) Uani 1 1 d .
C8 C 0.3146(2) 1.1238(2) 0.10382(11) 0.0244(5) Uani 1 1 d .
C9 C 0.4175(2) 1.2062(2) 0.07930(12) 0.0280(5) Uani 1 1 d .
C10 C 0.4943(2) 1.2908(2) 0.11993(13) 0.0320(6) Uani 1 1 d .
C11 C 0.4697(2) 1.2947(3) 0.18669(14) 0.0359(6) Uani 1 1 d .
C12 C 0.3692(2) 1.2118(3) 0.21330(12) 0.0357(6) Uani 1 1 d .
C13 C 0.2935(2) 1.1293(2) 0.17200(12) 0.0289(5) Uani 1 1 d .
C14 C 0.1079(2) 0.8680(2) -0.09841(11) 0.0237(5) Uani 1 1 d .
C15 C 0.2183(2) 0.9184(2) -0.13305(11) 0.0265(5) Uani 1 1 d .
C16 C 0.2386(2) 0.8855(3) -0.19914(12) 0.0321(6) Uani 1 1 d .
C17 C 0.1514(3) 0.7960(3) -0.23086(12) 0.0372(6) Uani 1 1 d .
C18 C 0.0435(2) 0.7408(3) -0.19699(12) 0.0336(6) Uani 1 1 d .
C19 C 0.0233(2) 0.7774(2) -0.13172(11) 0.0264(5) Uani 1 1 d .

loop_
_atom_site_aniso_label
_atom_site_aniso_U_11
_atom_site_aniso_U_22
_atom_site_aniso_U_33
_atom_site_aniso_U_23
_atom_site_aniso_U_13
_atom_site_aniso_U_12
Al1 0.0238(3) 0.0209(3) 0.0209(3) 0.0008(3) -0.0010(3) 0.0008(3)
F1 0.0438(8) 0.0220(7) 0.0415(8) -0.0047(6) -0.0147(6) 0.0012(6)
F2 0.0546(9) 0.0218(8) 0.0623(11) 0.0028(7) -0.0187(8) 0.0054(7)
F3 0.0486(9) 0.0343(8) 0.0486(9) 0.0074(7) -0.0217(7) 0.0089(7)
F4 0.0414(8) 0.0329(8) 0.0365(8) 0.0010(6) -0.0179(6) 0.0025(6)
F5 0.0399(8) 0.0442(9) 0.0323(8) 0.0003(7) 0.0074(6) -0.0047(7)
F6 0.0342(8) 0.0426(9) 0.0689(11) -0.0037(8) 0.0014(8) -0.0119(7)
F7 0.0469(9) 0.0506(10) 0.0612(11) -0.0246(8) -0.0221(8) -0.0010(7)
F8 0.0594(10) 0.0738(12) 0.0249(8) -0.0133(8) -0.0070(7) 0.0009(9)
F9 0.0386(8) 0.0535(10) 0.0292(8) 0.0050(7) 0.0028(6) -0.0068(7)
F10 0.0291(7) 0.0342(8) 0.0404(8) -0.0018(6) 0.0034(6) -0.0031(6)
F11 0.0438(8) 0.0568(10) 0.0393(9) 0.0101(8) 0.0183(7) 0.0085(8)
F12 0.0569(10) 0.0843(13) 0.0216(8) -0.0122(8) 0.0034(7) 0.0148(9)
F13 0.0454(8) 0.0670(11) 0.0390(9) -0.0281(8) -0.0088(7) 0.0011(8)
F14 0.0265(6) 0.0309(7) 0.0345(8) -0.0052(6) -0.0002(6) -0.0009(5)
N1 0.0269(9) 0.0214(10) 0.0226(10) -0.0011(8) -0.0034(7) 0.0003(8)
N2 0.0235(9) 0.0207(9) 0.0183(9) -0.0007(7) -0.0012(7) 0.0029(7)
C1 0.0345(13) 0.0313(13) 0.0302(13) 0.0045(10) 0.0038(10) 0.0028(10)
C2 0.0231(10) 0.0242(11) 0.0203(11) 0.0029(9) 0.0043(9) -0.0006(8)
C3 0.0234(10) 0.0226(12) 0.0218(11) 0.0029(9) 0.0006(9) 0.0029(9)
C4 0.0317(12) 0.0258(13) 0.0278(13) -0.0019(10) -0.0025(10) 0.0006(10)
C5 0.0366(13) 0.0193(12) 0.0364(14) 0.0040(10) -0.0040(11) 0.0045(10)
C6 0.0304(12) 0.0287(13) 0.0293(13) 0.0077(10) -0.0062(10) 0.0054(10)
C7 0.0263(11) 0.0285(13) 0.0234(12) 0.0010(10) -0.0041(9) -0.0011(9)
C8 0.0244(11) 0.0241(12) 0.0248(12) -0.0017(9) -0.0040(9) 0.0055(9)
C9 0.0275(11) 0.0277(12) 0.0289(13) -0.0021(10) 0.0016(10) 0.0050(10)
C10 0.0248(11) 0.0256(12) 0.0454(16) -0.0017(11) -0.0012(11) 0.0011(10)
C11 0.0282(12) 0.0332(14) 0.0463(16) -0.0155(12) -0.0141(11) 0.0066(10)
C12 0.0351(13) 0.0449(16) 0.0272(13) -0.0081(11) -0.0054(11) 0.0117(11)
C13 0.0260(11) 0.0322(13) 0.0285(13) -0.0006(10) -0.0013(10) 0.0021(9)
C14 0.0261(11) 0.0254(12) 0.0198(11) -0.0011(9) 0.0000(9) 0.0070(9)
C15 0.0287(11) 0.0236(12) 0.0272(12) 0.0027(10) 0.0002(9) 0.0040(9)
C16 0.0294(12) 0.0412(15) 0.0259(12) 0.0080(11) 0.0089(10) 0.0102(11)
C17 0.0419(14) 0.0512(17) 0.0186(12) -0.0036(11) 0.0019(11) 0.0174(12)
C18 0.0331(12) 0.0398(15) 0.0280(13) -0.0105(11) -0.0070(11) 0.0066(11)
C19 0.0256(11) 0.0297(12) 0.0238(12) -0.0029(10) 0.0002(9) 0.0042(9)

loop_
_atom_type_symbol
_atom_type_description
_atom_type_scat_dispersion_real
_atom_type_scat_dispersion_imag
_atom_type_scat_source
C C 0.0033 0.0016 'International Tables Vol C Tables 4.2.6.8 and 6.1.1.4'
H H 0.0000 0.0000 'International Tables Vol C Tables 4.2.6.8 and 6.1.1.4'
F F 0.0171 0.0103 'International Tables Vol C Tables 4.2.6.8 and 6.1.1.4'
N N 0.0061 0.0033 'International Tables Vol C Tables 4.2.6.8 and 6.1.1.4'
Al Al 0.0645 0.0514 'International Tables Vol C Tables 4.2.6.8 and 6.1.1.4'

loop_
_geom_angle_atom_site_label_1
_geom_angle_atom_site_label_2
_geom_angle_atom_site_label_3
_geom_angle
_geom_angle_site_symmetry_1
_geom_angle_site_symmetry_3
N1 Al1 C1 128.02(10) . .
N1 Al1 N2 113.53(8) . 3_575
C1 Al1 N2 110.16(9) . 3_575
N1 Al1 N2 88.00(8) . .
C1 Al1 N2 121.12(10) . .
N2 Al1 N2 87.28(7) 3_575 .
N1 Al1 Al1 104.57(7) . 3_575
C1 Al1 Al1 126.53(9) . 3_575
N2 Al1 Al1 43.67(5) 3_575 3_575
N2 Al1 Al1 43.61(5) . 3_575
C2 N1 C8 118.67(18) . .
C2 N1 Al1 113.51(14) . .
C8 N1 Al1 127.57(15) . .
C14 N2 C3 111.00(16) . .
C14 N2 Al1 116.95(13) . 3_575
C3 N2 Al1 112.01(13) . 3_575
C14 N2 Al1 117.09(13) . .
C3 N2 Al1 105.47(13) . .
Al1 N2 Al1 92.72(7) 3_575 .
Al1 C1 H1A 109.5 . .
Al1 C1 H1B 109.5 . .
H1A C1 H1B 109.5 . .
Al1 C1 H1C 109.5 . .
H1A C1 H1C 109.5 . .
H1B C1 H1C 109.5 . .
C7 C2 N1 126.9(2) . .
C7 C2 C3 117.2(2) . .
N1 C2 C3 115.93(19) . .
C4 C3 C2 119.9(2) . .
C4 C3 N2 123.04(19) . .
C2 C3 N2 117.06(19) . .
F1 C4 C5 117.6(2) . .
F1 C4 C3 120.8(2) . .
C5 C4 C3 121.6(2) . .
F2 C5 C6 121.1(2) . .
F2 C5 C4 120.1(2) . .
C6 C5 C4 118.8(2) . .
F3 C6 C5 119.8(2) . .
F3 C6 C7 119.3(2) . .
C5 C6 C7 120.9(2) . .
F4 C7 C6 117.0(2) . .
F4 C7 C2 121.4(2) . .
C6 C7 C2 121.6(2) . .
C9 C8 C13 116.3(2) . .
C9 C8 N1 121.6(2) . .
C13 C8 N1 122.1(2) . .
F5 C9 C10 118.4(2) . .
F5 C9 C8 119.5(2) . .
C10 C9 C8 122.1(2) . .
F6 C10 C11 119.7(2) . .
F6 C10 C9 120.2(2) . .
C11 C10 C9 120.0(2) . .
F7 C11 C10 120.5(2) . .
F7 C11 C12 119.9(2) . .
C10 C11 C12 119.6(2) . .
F8 C12 C13 120.9(2) . .
F8 C12 C11 119.7(2) . .
C13 C12 C11 119.4(2) . .
F9 C13 C12 118.5(2) . .
F9 C13 C8 118.9(2) . .
C12 C13 C8 122.6(2) . .
C19 C14 C15 116.9(2) . .
C19 C14 N2 120.80(19) . .
C15 C14 N2 122.2(2) . .
F10 C15 C14 119.3(2) . .
F10 C15 C16 119.3(2) . .
C14 C15 C16 121.4(2) . .
F11 C16 C17 120.1(2) . .
F11 C16 C15 120.0(2) . .
C17 C16 C15 120.0(2) . .
F12 C17 C18 120.3(2) . .
F12 C17 C16 119.8(2) . .
C18 C17 C16 119.8(2) . .
F13 C18 C17 121.5(2) . .
F13 C18 C19 119.2(2) . .
C17 C18 C19 119.3(2) . .
F14 C19 C18 118.2(2) . .
F14 C19 C14 119.23(19) . .
C18 C19 C14 122.5(2) . .

loop_
_geom_bond_atom_site_label_1
_geom_bond_atom_site_label_2
_geom_bond_distance
_geom_bond_site_symmetry_2
Al1 N1 1.8539(19) .
Al1 C1 1.922(2) .
Al1 N2 2.0104(19) 3_575
Al1 N2 2.0128(19) .
Al1 Al1 2.9115(14) 3_575
F1 C4 1.345(3) .
F2 C5 1.345(3) .
F3 C6 1.346(3) .
F4 C7 1.344(3) .
F5 C9 1.344(3) .
F6 C10 1.346(3) .
F7 C11 1.346(3) .
F8 C12 1.339(3) .
F9 C13 1.350(3) .
F10 C15 1.344(3) .
F11 C16 1.339(3) .
F12 C17 1.335(3) .
F13 C18 1.341(3) .
F14 C19 1.349(3) .
N1 C2 1.402(3) .
N1 C8 1.425(3) .
N2 C14 1.454(3) .
N2 C3 1.469(3) .
N2 Al1 2.0104(18) 3_575
C1 H1A 0.9800 .
C1 H1B 0.9800 .
C1 H1C 0.9800 .
C2 C7 1.394(3) .
C2 C3 1.407(3) .
C3 C4 1.383(3) .
C4 C5 1.375(3) .
C5 C6 1.365(3) .
C6 C7 1.373(3) .
C8 C9 1.382(3) .
C8 C13 1.391(3) .
C9 C10 1.381(3) .
C10 C11 1.368(4) .
C11 C12 1.383(4) .
C12 C13 1.372(3) .
C14 C19 1.382(3) .
C14 C15 1.383(3) .
C15 C16 1.384(3) .
C16 C17 1.376(4) .
C17 C18 1.372(4) .
C18 C19 1.377(3) .

loop_
_geom_torsion_atom_site_label_1
_geom_torsion_atom_site_label_2
_geom_torsion_atom_site_label_3
_geom_torsion_atom_site_label_4
_geom_torsion
_geom_torsion_site_symmetry_1
_geom_torsion_site_symmetry_4
C1 Al1 N1 C2 -128.18(16) . .
N2 Al1 N1 C2 86.98(15) 3_575 .
N2 Al1 N1 C2 0.81(14) . .
Al1 Al1 N1 C2 41.55(15) 3_575 .
C1 Al1 N1 C8 45.9(2) . .
N2 Al1 N1 C8 -98.91(18) 3_575 .
N2 Al1 N1 C8 174.93(18) . .
Al1 Al1 N1 C8 -144.33(16) 3_575 .
N1 Al1 N2 C14 -124.06(15) . .
C1 Al1 N2 C14 10.28(18) . .
N2 Al1 N2 C14 122.27(16) 3_575 .
Al1 Al1 N2 C14 122.27(16) 3_575 .
N1 Al1 N2 C3 -0.05(13) . .
C1 Al1 N2 C3 134.28(14) . .
N2 Al1 N2 C3 -113.73(14) 3_575 .
Al1 Al1 N2 C3 -113.73(14) 3_575 .
N1 Al1 N2 Al1 113.68(8) . 3_575
C1 Al1 N2 Al1 -111.99(11) . 3_575
N2 Al1 N2 Al1 0.0 3_575 3_575
C8 N1 C2 C7 3.0(3) . .
Al1 N1 C2 C7 177.66(17) . .
C8 N1 C2 C3 -176.14(18) . .
Al1 N1 C2 C3 -1.5(2) . .
C7 C2 C3 C4 2.3(3) . .
N1 C2 C3 C4 -178.55(19) . .
C7 C2 C3 N2 -177.74(18) . .
N1 C2 C3 N2 1.5(3) . .
C14 N2 C3 C4 -53.0(3) . .
Al1 N2 C3 C4 79.8(2) 3_575 .
Al1 N2 C3 C4 179.27(17) . .
C14 N2 C3 C2 127.03(19) . .
Al1 N2 C3 C2 -100.23(18) 3_575 .
Al1 N2 C3 C2 -0.7(2) . .
C2 C3 C4 F1 179.34(18) . .
N2 C3 C4 F1 -0.7(3) . .
C2 C3 C4 C5 -1.4(3) . .
N2 C3 C4 C5 178.6(2) . .
F1 C4 C5 F2 -0.3(3) . .
C3 C4 C5 F2 -179.6(2) . .
F1 C4 C5 C6 179.7(2) . .
C3 C4 C5 C6 0.4(3) . .
F2 C5 C6 F3 0.1(3) . .
C4 C5 C6 F3 -180.0(2) . .
F2 C5 C6 C7 179.6(2) . .
C4 C5 C6 C7 -0.5(3) . .
F3 C6 C7 F4 2.8(3) . .
C5 C6 C7 F4 -176.8(2) . .
F3 C6 C7 C2 -179.0(2) . .
C5 C6 C7 C2 1.4(3) . .
N1 C2 C7 F4 -3.3(3) . .
C3 C2 C7 F4 175.82(18) . .
N1 C2 C7 C6 178.6(2) . .
C3 C2 C7 C6 -2.3(3) . .
C2 N1 C8 C9 106.9(2) . .
Al1 N1 C8 C9 -66.9(3) . .
C2 N1 C8 C13 -74.8(3) . .
Al1 N1 C8 C13 111.3(2) . .
C13 C8 C9 F5 179.34(19) . .
N1 C8 C9 F5 -2.3(3) . .
C13 C8 C9 C10 -0.8(3) . .
N1 C8 C9 C10 177.5(2) . .
F5 C9 C10 F6 -0.3(3) . .
C8 C9 C10 F6 179.8(2) . .
F5 C9 C10 C11 180.0(2) . .
C8 C9 C10 C11 0.1(4) . .
F6 C10 C11 F7 -1.0(3) . .
C9 C10 C11 F7 178.7(2) . .
F6 C10 C11 C12 -178.6(2) . .
C9 C10 C11 C12 1.1(4) . .
F7 C11 C12 F8 0.7(4) . .
C10 C11 C12 F8 178.3(2) . .
F7 C11 C12 C13 -179.2(2) . .
C10 C11 C12 C13 -1.6(4) . .
F8 C12 C13 F9 -0.9(3) . .
C11 C12 C13 F9 179.1(2) . .
F8 C12 C13 C8 -179.1(2) . .
C11 C12 C13 C8 0.9(4) . .
C9 C8 C13 F9 -177.89(19) . .
N1 C8 C13 F9 3.8(3) . .
C9 C8 C13 C12 0.3(3) . .
N1 C8 C13 C12 -178.0(2) . .
C3 N2 C14 C19 100.0(2) . .
Al1 N2 C14 C19 -30.2(3) 3_575 .
Al1 N2 C14 C19 -138.87(18) . .
C3 N2 C14 C15 -77.0(2) . .
Al1 N2 C14 C15 152.82(17) 3_575 .
Al1 N2 C14 C15 44.2(2) . .
C19 C14 C15 F10 -175.44(19) . .
N2 C14 C15 F10 1.6(3) . .
C19 C14 C15 C16 3.5(3) . .
N2 C14 C15 C16 -179.5(2) . .
F10 C15 C16 F11 -3.3(3) . .
C14 C15 C16 F11 177.8(2) . .
F10 C15 C16 C17 175.9(2) . .
C14 C15 C16 C17 -3.0(4) . .
F11 C16 C17 F12 1.0(4) . .
C15 C16 C17 F12 -178.3(2) . .
F11 C16 C17 C18 180.0(2) . .
C15 C16 C17 C18 0.7(4) . .
F12 C17 C18 F13 -0.1(4) . .
C16 C17 C18 F13 -179.1(2) . .
F12 C17 C18 C19 179.8(2) . .
C16 C17 C18 C19 0.8(4) . .
F13 C18 C19 F14 1.1(3) . .
C17 C18 C19 F14 -178.8(2) . .
F13 C18 C19 C14 179.7(2) . .
C17 C18 C19 C14 -0.2(4) . .
C15 C14 C19 F14 176.64(19) . .
N2 C14 C19 F14 -0.5(3) . .
C15 C14 C19 C18 -1.9(3) . .
N2 C14 C19 C18 -179.0(2) . .
